data_1541899
loop_
_publ_author_name
'Arom\'i, G.'
'Beavers, C. M.'
'S\'anchez Costa, J.'
'Craig, G. A.'
'M\'inguez Espallargas, G.'
'Orera, A.'
'Roubeau, O.'

_publ_section_title
;
 Snapshots of a solid-state transformation: coexistence of three phases
 trapped in one crystal
;
_journal_issue 4
_journal_name_full 'Chem. Sci.'
_journal_page_first 2907
_journal_paper_doi 10.1039/C5SC04287A
_journal_volume 7
_journal_year 2016
_chemical_formula_moiety '(C36 H30 Fe N10 O2),2(Cl O4)'
_chemical_formula_sum 'C36 H30 Cl2 Fe N10 O10'
_chemical_formula_weight 889.45
_space_group_crystal_system monoclinic
_space_group_IT_number 14
_space_group_name_Hall '-P 2ybc'
_space_group_name_H-M_alt 'P 1 21/c 1'
_symmetry_space_group_name_Hall '-P 2ybc'
_symmetry_space_group_name_H-M 'P 1 21/c 1'
_atom_sites_solution_hydrogens geom
_atom_sites_solution_primary direct
_atom_sites_solution_secondary difmap
_audit_creation_method SHELXL-2014/7
_audit_update_record
;
2015-12-22 deposited with the CCDC.
2016-01-05 downloaded from the CCDC.
;
_cell_angle_alpha 90
_cell_angle_beta 90.221(8)
_cell_angle_gamma 90
_cell_formula_units_Z 8
_cell_length_a 15.679(12)
_cell_length_b 20.102(15)
_cell_length_c 24.601(18)
_cell_measurement_reflns_used 1179
_cell_measurement_temperature 250(2)
_cell_measurement_theta_max 24.64
_cell_measurement_theta_min 2.78
_cell_volume 7754(10)
_computing_cell_refinement 'SAINT V8.27B(Bruker, 2012)'
_computing_data_collection 'Apex2 v2012.10-0 (Bruker, 2012)'
_computing_data_reduction SAINT
_computing_molecular_graphics
;
         SHELXTL 5.1, XP (Sheldrick, 1994)
    ShelXle Rev 699 (Hubschle, 2011)
;
_computing_publication_material SHELXL-2014/7
_computing_structure_refinement 'SHELXL-2014/7 (Sheldrick, 2014)'
_computing_structure_solution 'SHELXT (Sheldrick, 2012)'
_diffrn_ambient_temperature 250(2)
_diffrn_detector_area_resol_mean 8.3
_diffrn_measured_fraction_theta_full 0.594
_diffrn_measured_fraction_theta_max 0.594
_diffrn_measurement_device_type 'Bruker Apex2'
_diffrn_measurement_method \w
_diffrn_orient_matrix_type 'Sparks (1982)'
_diffrn_orient_matrix_UB_11 0.00511
_diffrn_orient_matrix_UB_12 -0.01474
_diffrn_orient_matrix_UB_13 0.03870
_diffrn_orient_matrix_UB_21 -0.02480
_diffrn_orient_matrix_UB_22 0.04327
_diffrn_orient_matrix_UB_23 0.01228
_diffrn_orient_matrix_UB_31 -0.05854
_diffrn_orient_matrix_UB_32 -0.01962
_diffrn_orient_matrix_UB_33 -0.00199
_diffrn_radiation_monochromator silicon(111)
_diffrn_radiation_source 'Advanced Light Source Beamline 11.3.1'
_diffrn_radiation_type synchrotron
_diffrn_radiation_wavelength 0.7749
_diffrn_reflns_av_R_equivalents 0.0857
_diffrn_reflns_av_unetI/netI 0.0723
_diffrn_reflns_Laue_measured_fraction_full 0.594
_diffrn_reflns_Laue_measured_fraction_max 0.594
_diffrn_reflns_limit_h_max 13
_diffrn_reflns_limit_h_min -13
_diffrn_reflns_limit_k_max 16
_diffrn_reflns_limit_k_min -16
_diffrn_reflns_limit_l_max 20
_diffrn_reflns_limit_l_min -20
_diffrn_reflns_number 11377
_diffrn_reflns_point_group_measured_fraction_full 0.594
_diffrn_reflns_point_group_measured_fraction_max 0.594
_diffrn_reflns_theta_full 18.835
_diffrn_reflns_theta_max 18.835
_diffrn_reflns_theta_min 2.777
_exptl_absorpt_coefficient_mu 0.751
_exptl_absorpt_correction_T_max 0.7445
_exptl_absorpt_correction_T_min 0.5205
_exptl_absorpt_correction_type multi-scan
_exptl_absorpt_process_details 'SADABS-2012/1  (Sheldrick, 2012)'
_exptl_crystal_colour orange
_exptl_crystal_density_diffrn 1.524
_exptl_crystal_description block
_exptl_crystal_F_000 3648
_exptl_crystal_size_max 0.100
_exptl_crystal_size_mid 0.070
_exptl_crystal_size_min 0.050
_refine_diff_density_max 0.290
_refine_diff_density_min -0.208
_refine_diff_density_rms 0.050
_refine_ls_extinction_method none
_refine_ls_goodness_of_fit_ref 1.090
_refine_ls_hydrogen_treatment constr
_refine_ls_matrix_type full
_refine_ls_number_parameters 1063
_refine_ls_number_reflns 2792
_refine_ls_number_restraints 1482
_refine_ls_restrained_S_all 0.958
_refine_ls_R_factor_all 0.1349
_refine_ls_R_factor_gt 0.0696
_refine_ls_shift/su_max 0.000
_refine_ls_shift/su_mean 0.000
_refine_ls_structure_factor_coef Fsqd
_refine_ls_weighting_details 'w=1/[\s^2^(Fo^2^)+(0.0953P)^2^+57.0043P] where P=(Fo^2^+2Fc^2^)/3'
_refine_ls_weighting_scheme calc
_refine_ls_wR_factor_gt 0.1604
_refine_ls_wR_factor_ref 0.2093
_reflns_Friedel_coverage 0.000
_reflns_number_gt 1625
_reflns_number_total 2792
_reflns_threshold_expression 'I > 2\s(I)'
_cod_data_source_file c5sc04287a2.cif
_cod_data_source_block Stage2_Transient
_cod_depositor_comments 'Adding full bibliography for 1541896--1541904.cif.'
_cod_database_code 1541899
_shelx_shelxl_version_number 2014/7
_shelx_space_group_comment
;
The symmetry employed for this shelxl refinement is uniquely defined
by the following loop, which should always be used as a source of
symmetry information in preference to the above space-group names.
They are only intended as comments.
;
_shelx_estimated_absorpt_t_min 0.929
_shelx_estimated_absorpt_t_max 0.963

loop_
_space_group_symop_operation_xyz
'x, y, z'
'-x, y+1/2, -z+1/2'
'-x, -y, -z'
'x, -y-1/2, z-1/2'

loop_
_atom_site_label
_atom_site_type_symbol
_atom_site_fract_x
_atom_site_fract_y
_atom_site_fract_z
_atom_site_U_iso_or_equiv
_atom_site_adp_type
_atom_site_occupancy
_atom_site_site_symmetry_order
_atom_site_calc_flag
_atom_site_refinement_flags_posn
_atom_site_refinement_flags_adp
Cl1_1 Cl 1.0174(5) 0.8780(4) 0.3926(3) 0.104(3) Uani 1 1 d D U
O1_1 O 1.1058(7) 0.8719(8) 0.3854(6) 0.107(6) Uani 1 1 d D U
O2_1 O 0.9738(11) 0.8522(9) 0.3479(6) 0.157(8) Uani 1 1 d D U
O3_1 O 0.9945(11) 0.9425(6) 0.4054(8) 0.159(8) Uani 1 1 d D U
O4_1 O 0.9964(11) 0.8368(8) 0.4377(6) 0.154(7) Uani 1 1 d D U
Cl1_2 Cl 0.5001(5) 0.9113(4) 0.2395(3) 0.108(3) Uani 1 1 d D U
O1_2 O 0.4500(9) 0.8551(6) 0.2283(6) 0.114(6) Uani 1 1 d D U
O2_2 O 0.5328(10) 0.9378(8) 0.1912(5) 0.139(7) Uani 1 1 d D U
O3_2 O 0.5683(8) 0.8923(8) 0.2735(6) 0.127(7) Uani 1 1 d D U
O4_2 O 0.4510(10) 0.9598(7) 0.2656(7) 0.145(7) Uani 1 1 d D U
Cl1_3 Cl 0.0031(5) 0.4491(4) 0.3714(4) 0.113(3) Uani 1 1 d D U
O1_3 O 0.0696(9) 0.4935(7) 0.3824(7) 0.136(7) Uani 1 1 d D U
O2_3 O 0.0327(11) 0.3886(7) 0.3524(8) 0.166(8) Uani 1 1 d D U
O3_3 O -0.0520(11) 0.4785(8) 0.3331(7) 0.174(8) Uani 1 1 d D U
O4_3 O -0.0447(13) 0.4393(9) 0.4188(6) 0.174(9) Uani 1 1 d D U
Cl1_4 Cl 0.5036(5) 0.6390(4) 0.4909(3) 0.114(3) Uani 1 1 d D U
O1_4 O 0.4597(10) 0.6169(7) 0.4449(5) 0.110(6) Uani 1 1 d D U
O2_4 O 0.4823(12) 0.7059(7) 0.5011(7) 0.167(8) Uani 1 1 d D U
O3_4 O 0.4826(13) 0.6021(9) 0.5370(6) 0.193(9) Uani 1 1 d D U
O4_4 O 0.5924(7) 0.6364(10) 0.4836(8) 0.176(8) Uani 1 1 d D U
Fe01 Fe 0.2241(2) 0.6851(2) 0.34747(13) 0.0644(14) Uani 1 1 d . U
Fe02 Fe 0.7300(2) 0.7345(2) 0.35494(15) 0.0672(14) Uani 1 1 d . U
O1 O 0.1778(12) 0.8676(10) 0.5014(8) 0.115(7) Uani 1 1 d . U
O2 O 0.3305(11) 0.7252(12) 0.1483(8) 0.105(6) Uani 1 1 d . U
O101 O 0.8395(13) 0.5819(11) 0.1853(8) 0.126(7) Uani 1 1 d . U
O102 O 0.6319(11) 0.7512(12) 0.5796(8) 0.112(6) Uani 1 1 d . U
N1 N 0.1653(10) 0.7508(10) 0.4526(8) 0.063(5) Uani 1 1 d . U
H1B H 0.1575 0.7910 0.4405 0.076 Uiso 1 1 calc R U
N2 N 0.1890(12) 0.6992(11) 0.4225(8) 0.073(5) Uani 1 1 d . U
N3 N 0.2508(12) 0.5986(10) 0.3784(9) 0.068(5) Uani 1 1 d . U
N4 N 0.2726(12) 0.6393(11) 0.2838(8) 0.068(5) Uani 1 1 d . U
N5 N 0.2921(11) 0.6542(10) 0.2323(8) 0.076(5) Uani 1 1 d . U
H5A H 0.2836 0.6926 0.2169 0.091 Uiso 1 1 calc R U
N6 N 0.3956(12) 0.7330(10) 0.3975(7) 0.072(6) Uani 1 1 d . U
H6A H 0.4092 0.6986 0.4172 0.086 Uiso 1 1 calc R U
N7 N 0.3266(11) 0.7374(10) 0.3623(7) 0.060(5) Uani 1 1 d . U
N8 N 0.1954(13) 0.7666(10) 0.3087(8) 0.069(5) Uani 1 1 d . U
N9 N 0.1083(12) 0.6652(11) 0.3216(8) 0.074(5) Uani 1 1 d . U
N10 N 0.0549(12) 0.6145(10) 0.3247(7) 0.072(6) Uani 1 1 d . U
H10C H 0.0639 0.5773 0.3418 0.087 Uiso 1 1 calc R U
N101 N 0.7872(11) 0.6890(10) 0.2298(8) 0.072(5) Uani 1 1 d . U
H10D H 0.7756 0.6468 0.2327 0.086 Uiso 1 1 calc R U
N102 N 0.7752(10) 0.7332(11) 0.2709(8) 0.062(5) Uani 1 1 d . U
N103 N 0.7630(11) 0.8336(10) 0.3346(9) 0.060(5) Uani 1 1 d . U
N104 N 0.6975(12) 0.7962(12) 0.4272(8) 0.074(5) Uani 1 1 d . U
N105 N 0.6654(12) 0.7897(11) 0.4780(8) 0.084(6) Uani 1 1 d . U
H10E H 0.6441 0.7535 0.4916 0.101 Uiso 1 1 calc R U
N106 N 0.9158(12) 0.7119(10) 0.4149(8) 0.082(6) Uani 1 1 d . U
H10F H 0.9364 0.7519 0.4120 0.098 Uiso 1 1 calc R U
N107 N 0.8421(12) 0.6947(11) 0.3917(8) 0.076(6) Uani 1 1 d . U
N108 N 0.7045(12) 0.6316(10) 0.3682(8) 0.068(5) Uani 1 1 d . U
N109 N 0.6037(12) 0.7181(11) 0.3230(8) 0.067(5) Uani 1 1 d . U
N110 N 0.5502(12) 0.7507(11) 0.2907(8) 0.082(7) Uani 1 1 d . U
H11A H 0.5553 0.7921 0.2811 0.099 Uiso 1 1 calc R U
C1 C 0.192(2) 0.9382(15) 0.4962(12) 0.153(13) Uani 1 1 d . U
H1A H 0.2196 0.9473 0.4618 0.229 Uiso 1 1 calc R U
H1C H 0.1375 0.9612 0.4974 0.229 Uiso 1 1 calc R U
H1D H 0.2277 0.9535 0.5258 0.229 Uiso 1 1 calc R U
C2 C 0.1382(17) 0.8436(17) 0.5483(13) 0.097(8) Uani 1 1 d . U
C3 C 0.1114(19) 0.8850(16) 0.5928(12) 0.121(10) Uani 1 1 d . U
H3A H 0.1156 0.9316 0.5919 0.146 Uiso 1 1 calc R U
C4 C 0.0803(18) 0.8521(17) 0.6351(13) 0.114(10) Uani 1 1 d . U
H4A H 0.0667 0.8779 0.6658 0.137 Uiso 1 1 calc R U
C5 C 0.066(2) 0.7868(17) 0.6393(13) 0.125(12) Uani 1 1 d . U
H5B H 0.0406 0.7684 0.6704 0.150 Uiso 1 1 calc R U
C6 C 0.0907(15) 0.7475(14) 0.5962(11) 0.085(8) Uani 1 1 d . U
H6B H 0.0833 0.7012 0.5987 0.102 Uiso 1 1 calc R U
C7 C 0.1266(15) 0.7745(16) 0.5487(11) 0.080(7) Uani 1 1 d . U
C8 C 0.1546(14) 0.7311(16) 0.5067(11) 0.073(7) Uani 1 1 d . U
C9 C 0.1744(15) 0.6662(14) 0.5073(11) 0.082(8) Uani 1 1 d . U
H9A H 0.1720 0.6385 0.5380 0.098 Uiso 1 1 calc R U
C10 C 0.1990(16) 0.6461(14) 0.4556(11) 0.076(7) Uani 1 1 d . U
C11 C 0.2334(14) 0.5891(14) 0.4302(11) 0.070(6) Uani 1 1 d . U
C12 C 0.2525(16) 0.5276(13) 0.4532(11) 0.096(9) Uani 1 1 d . U
H12A H 0.2421 0.5193 0.4902 0.116 Uiso 1 1 calc R U
C13 C 0.2868(18) 0.4796(14) 0.4207(12) 0.113(10) Uani 1 1 d . U
H13A H 0.3008 0.4379 0.4355 0.136 Uiso 1 1 calc R U
C14 C 0.3005(16) 0.4913(14) 0.3684(11) 0.100(9) Uani 1 1 d . U
H14A H 0.3201 0.4567 0.3460 0.120 Uiso 1 1 calc R U
C15 C 0.2863(16) 0.5534(15) 0.3466(11) 0.075(7) Uani 1 1 d . U
C16 C 0.2957(15) 0.5776(14) 0.2914(11) 0.069(7) Uani 1 1 d . U
C17 C 0.3306(14) 0.5501(13) 0.2441(10) 0.079(7) Uani 1 1 d . U
H17A H 0.3515 0.5067 0.2391 0.094 Uiso 1 1 calc R U
C18 C 0.3276(13) 0.5997(14) 0.2076(11) 0.068(6) Uani 1 1 d . U
C19 C 0.3593(14) 0.6088(16) 0.1499(11) 0.080(7) Uani 1 1 d . U
C20 C 0.3857(18) 0.5485(16) 0.1259(12) 0.112(9) Uani 1 1 d . U
H20A H 0.3816 0.5083 0.1453 0.135 Uiso 1 1 calc R U
C21 C 0.418(2) 0.5492(17) 0.0726(13) 0.130(11) Uani 1 1 d . U
H21A H 0.4422 0.5113 0.0561 0.156 Uiso 1 1 calc R U
C22 C 0.4128(19) 0.6105(18) 0.0460(14) 0.129(11) Uani 1 1 d . U
H22A H 0.4295 0.6121 0.0094 0.155 Uiso 1 1 calc R U
C23 C 0.3853(17) 0.6678(16) 0.0689(12) 0.110(9) Uani 1 1 d . U
H23A H 0.3851 0.7068 0.0478 0.133 Uiso 1 1 calc R U
C24 C 0.3568(17) 0.6713(18) 0.1238(14) 0.093(8) Uani 1 1 d . U
C25 C 0.3372(18) 0.7858(15) 0.1218(11) 0.124(11) Uani 1 1 d . U
H25A H 0.3153 0.8209 0.1449 0.187 Uiso 1 1 calc R U
H25B H 0.3966 0.7946 0.1135 0.187 Uiso 1 1 calc R U
H25C H 0.3044 0.7844 0.0883 0.187 Uiso 1 1 calc R U
C26 C 0.4378(16) 0.7911(13) 0.3959(10) 0.071(8) Uani 1 1 d . U
H26A H 0.4876 0.8000 0.4161 0.086 Uiso 1 1 calc R U
C27 C 0.4001(16) 0.8358(14) 0.3617(10) 0.084(8) Uani 1 1 d . U
H27A H 0.4176 0.8790 0.3523 0.101 Uiso 1 1 calc R U
C28 C 0.3281(16) 0.7998(14) 0.3442(10) 0.066(7) Uani 1 1 d . U
C29 C 0.2580(15) 0.8133(13) 0.3077(9) 0.060(6) Uani 1 1 d . U
C30 C 0.2475(16) 0.8685(12) 0.2747(10) 0.083(8) Uani 1 1 d . U
H30A H 0.2895 0.9018 0.2729 0.100 Uiso 1 1 calc R U
C31 C 0.1730(17) 0.8732(14) 0.2443(11) 0.103(9) Uani 1 1 d . U
H31A H 0.1659 0.9086 0.2198 0.123 Uiso 1 1 calc R U
C32 C 0.1091(17) 0.8263(13) 0.2497(9) 0.080(7) Uani 1 1 d . U
H32A H 0.0564 0.8327 0.2321 0.096 Uiso 1 1 calc R U
C33 C 0.1229(16) 0.7700(14) 0.2808(10) 0.066(7) Uani 1 1 d . U
C34 C 0.0722(17) 0.7133(14) 0.2921(10) 0.072(7) Uani 1 1 d . U
C35 C -0.0078(15) 0.6913(13) 0.2743(9) 0.078(7) Uani 1 1 d . U
H35A H -0.0473 0.7135 0.2519 0.094 Uiso 1 1 calc R U
C36 C -0.0147(16) 0.6305(14) 0.2969(10) 0.083(8) Uani 1 1 d . U
H36A H -0.0629 0.6030 0.2934 0.099 Uiso 1 1 calc R U
C101 C 0.862(3) 0.5111(19) 0.1896(14) 0.26(3) Uani 1 1 d . U
H10A H 0.8486 0.4952 0.2258 0.383 Uiso 1 1 calc R U
H10B H 0.8292 0.4859 0.1630 0.383 Uiso 1 1 calc R U
H10L H 0.9222 0.5054 0.1827 0.383 Uiso 1 1 calc R U
C102 C 0.8546(17) 0.6118(17) 0.1360(13) 0.096(8) Uani 1 1 d . U
C103 C 0.8813(18) 0.5800(15) 0.0883(12) 0.115(10) Uani 1 1 d . U
H10G H 0.8900 0.5337 0.0889 0.138 Uiso 1 1 calc R U
C104 C 0.8948(18) 0.6129(17) 0.0423(13) 0.111(10) Uani 1 1 d . U
H10H H 0.9137 0.5902 0.0112 0.134 Uiso 1 1 calc R U
C105 C 0.8808(17) 0.6809(17) 0.0407(12) 0.106(9) Uani 1 1 d . U
H10I H 0.8886 0.7042 0.0080 0.127 Uiso 1 1 calc R U
C106 C 0.8550(16) 0.7155(15) 0.0876(11) 0.101(8) Uani 1 1 d . U
H10J H 0.8475 0.7619 0.0868 0.121 Uiso 1 1 calc R U
C107 C 0.8405(14) 0.6797(16) 0.1357(11) 0.076(6) Uani 1 1 d . U
C108 C 0.8184(13) 0.7161(14) 0.1846(10) 0.064(6) Uani 1 1 d . U
C109 C 0.8270(12) 0.7835(13) 0.1949(9) 0.060(6) Uani 1 1 d . U
H10K H 0.8472 0.8164 0.1711 0.072 Uiso 1 1 calc R U
C110 C 0.7984(13) 0.7921(13) 0.2499(10) 0.061(6) Uani 1 1 d . U
C111 C 0.7970(14) 0.8498(14) 0.2853(10) 0.057(6) Uani 1 1 d . U
C112 C 0.8236(15) 0.9110(14) 0.2723(11) 0.075(7) Uani 1 1 d . U
H11B H 0.8458 0.9201 0.2376 0.089 Uiso 1 1 calc R U
C113 C 0.8174(14) 0.9611(13) 0.3117(10) 0.073(7) Uani 1 1 d . U
H11C H 0.8359 1.0044 0.3034 0.087 Uiso 1 1 calc R U
C114 C 0.7850(15) 0.9480(13) 0.3618(11) 0.074(7) Uani 1 1 d . U
H11D H 0.7808 0.9812 0.3885 0.089 Uiso 1 1 calc R U
C115 C 0.7584(15) 0.8828(15) 0.3718(11) 0.070(7) Uani 1 1 d . U
C116 C 0.7197(15) 0.8595(15) 0.4211(11) 0.075(7) Uani 1 1 d . U
C117 C 0.7050(16) 0.8948(14) 0.4701(10) 0.092(8) Uani 1 1 d . U
H11E H 0.7159 0.9399 0.4774 0.111 Uiso 1 1 calc R U
C118 C 0.6717(16) 0.8485(15) 0.5039(12) 0.082(7) Uani 1 1 d . U
C119 C 0.6434(16) 0.8635(18) 0.5635(12) 0.099(7) Uani 1 1 d . U
C120 C 0.6400(19) 0.9318(18) 0.5776(12) 0.129(11) Uani 1 1 d . U
H12B H 0.6510 0.9654 0.5519 0.155 Uiso 1 1 calc R U
C121 C 0.619(2) 0.9474(19) 0.6325(14) 0.153(13) Uani 1 1 d . U
H12C H 0.6157 0.9917 0.6445 0.184 Uiso 1 1 calc R U
C122 C 0.604(2) 0.8955(19) 0.6670(14) 0.140(12) Uani 1 1 d . U
H12D H 0.5944 0.9062 0.7037 0.168 Uiso 1 1 calc R U
C123 C 0.6014(16) 0.8289(17) 0.6534(12) 0.110(8) Uani 1 1 d . U
H12E H 0.5863 0.7955 0.6784 0.132 Uiso 1 1 calc R U
C124 C 0.6234(17) 0.815(2) 0.5986(14) 0.109(9) Uani 1 1 d . U
C125 C 0.6088(19) 0.6983(16) 0.6168(12) 0.139(11) Uani 1 1 d . U
H12H H 0.6173 0.6556 0.5993 0.209 Uiso 1 1 calc R U
H12I H 0.6444 0.7009 0.6491 0.209 Uiso 1 1 calc R U
H12J H 0.5494 0.7029 0.6270 0.209 Uiso 1 1 calc R U
C126 C 0.9560(16) 0.6648(13) 0.4425(10) 0.080(8) Uani 1 1 d . U
H12F H 1.0086 0.6693 0.4606 0.097 Uiso 1 1 calc R U
C127 C 0.9085(15) 0.6101(13) 0.4401(9) 0.082(8) Uani 1 1 d . U
H12G H 0.9198 0.5678 0.4548 0.099 Uiso 1 1 calc R U
C128 C 0.8376(15) 0.6312(14) 0.4101(10) 0.071(7) Uani 1 1 d . U
C129 C 0.7613(15) 0.5919(14) 0.3940(8) 0.060(6) Uani 1 1 d . U
C130 C 0.7467(17) 0.5249(14) 0.4020(10) 0.092(8) Uani 1 1 d . U
H13B H 0.7882 0.4969 0.4174 0.110 Uiso 1 1 calc R U
C131 C 0.6669(17) 0.5009(14) 0.3858(11) 0.102(9) Uani 1 1 d . U
H13C H 0.6531 0.4559 0.3915 0.123 Uiso 1 1 calc R U
C132 C 0.6117(17) 0.5400(15) 0.3630(10) 0.092(8) Uani 1 1 d . U
H13D H 0.5582 0.5229 0.3526 0.110 Uiso 1 1 calc R U
C133 C 0.6300(16) 0.6066(15) 0.3537(9) 0.069(7) Uani 1 1 d . U
C134 C 0.5751(15) 0.6539(14) 0.3244(9) 0.065(6) Uani 1 1 d . U
C135 C 0.5013(16) 0.6485(14) 0.2952(10) 0.090(8) Uani 1 1 d . U
H13E H 0.4677 0.6102 0.2901 0.108 Uiso 1 1 calc R U
C136 C 0.4873(16) 0.7102(14) 0.2752(10) 0.083(8) Uani 1 1 d . U
H13F H 0.4403 0.7226 0.2536 0.100 Uiso 1 1 calc R U

loop_
_atom_site_aniso_label
_atom_site_aniso_U_11
_atom_site_aniso_U_22
_atom_site_aniso_U_33
_atom_site_aniso_U_23
_atom_site_aniso_U_13
_atom_site_aniso_U_12
Cl1_1 0.093(6) 0.117(8) 0.103(7) 0.000(6) 0.006(6) -0.007(6)
O1_1 0.101(9) 0.130(15) 0.089(13) 0.018(10) 0.007(9) -0.001(9)
O2_1 0.138(15) 0.173(17) 0.159(13) -0.028(11) -0.022(11) 0.015(12)
O3_1 0.125(15) 0.124(11) 0.229(19) -0.016(10) 0.006(13) -0.002(10)
O4_1 0.170(17) 0.142(15) 0.150(13) 0.013(11) 0.037(11) -0.009(12)
Cl1_2 0.090(7) 0.134(9) 0.101(7) 0.021(6) -0.004(5) -0.015(5)
O1_2 0.078(12) 0.143(12) 0.122(14) 0.005(9) -0.004(10) -0.011(8)
O2_2 0.093(12) 0.191(17) 0.132(11) 0.049(10) -0.003(9) -0.009(11)
O3_2 0.112(11) 0.128(15) 0.142(14) 0.034(11) -0.037(10) -0.038(10)
O4_2 0.136(14) 0.151(14) 0.150(15) 0.007(10) 0.015(11) -0.007(10)
Cl1_3 0.115(8) 0.094(8) 0.131(8) -0.015(6) 0.002(6) -0.017(6)
O1_3 0.146(13) 0.112(13) 0.152(16) 0.021(11) -0.033(11) -0.026(10)
O2_3 0.150(17) 0.123(12) 0.225(19) -0.032(11) 0.027(13) -0.013(10)
O3_3 0.186(16) 0.143(16) 0.194(15) -0.008(12) -0.047(12) -0.017(12)
O4_3 0.193(18) 0.138(17) 0.192(14) 0.007(12) 0.044(12) -0.011(13)
Cl1_4 0.110(6) 0.147(9) 0.086(7) -0.003(6) -0.028(6) 0.017(7)
O1_4 0.133(14) 0.094(13) 0.102(11) 0.005(9) -0.035(10) 0.022(10)
O2_4 0.171(17) 0.177(12) 0.153(17) -0.033(11) -0.051(13) 0.034(11)
O3_4 0.224(19) 0.234(18) 0.122(13) 0.022(11) -0.031(11) -0.024(14)
O4_4 0.135(10) 0.27(2) 0.123(16) -0.038(14) -0.032(10) 0.025(10)
Fe01 0.059(3) 0.074(3) 0.060(3) 0.012(2) -0.005(2) 0.004(2)
Fe02 0.055(3) 0.077(3) 0.070(3) 0.005(2) -0.001(2) -0.007(2)
O1 0.140(16) 0.107(14) 0.099(12) -0.003(11) 0.004(10) -0.037(12)
O2 0.112(15) 0.115(15) 0.089(13) 0.008(9) -0.012(10) -0.013(12)
O101 0.19(2) 0.102(14) 0.085(12) -0.011(11) 0.017(11) 0.002(12)
O102 0.092(15) 0.149(15) 0.094(13) -0.002(10) 0.002(11) -0.011(12)
N1 0.035(11) 0.079(10) 0.076(9) 0.000(7) -0.012(8) -0.017(8)
N2 0.070(12) 0.081(10) 0.067(7) 0.007(6) -0.005(6) -0.002(8)
N3 0.065(12) 0.074(8) 0.064(8) 0.012(6) -0.004(7) 0.000(7)
N4 0.055(11) 0.084(9) 0.067(7) 0.007(6) -0.006(7) 0.000(8)
N5 0.071(13) 0.091(12) 0.065(9) 0.003(7) -0.009(8) -0.003(9)
N6 0.070(10) 0.075(12) 0.071(12) 0.007(10) -0.009(9) 0.001(8)
N7 0.060(8) 0.067(9) 0.054(10) 0.007(7) 0.000(6) 0.003(7)
N8 0.068(8) 0.075(8) 0.064(11) 0.012(7) 0.005(7) 0.007(6)
N9 0.063(7) 0.086(11) 0.074(11) 0.021(8) -0.004(7) -0.002(6)
N10 0.065(10) 0.087(11) 0.065(13) 0.017(9) 0.002(9) 0.000(8)
N101 0.058(12) 0.086(10) 0.072(9) -0.008(7) -0.003(8) -0.007(8)
N102 0.043(10) 0.078(9) 0.065(7) -0.002(6) -0.009(6) -0.002(8)
N103 0.044(11) 0.073(8) 0.063(8) 0.003(6) -0.010(7) 0.008(7)
N104 0.064(13) 0.091(9) 0.067(8) 0.002(7) -0.005(7) -0.002(8)
N105 0.068(14) 0.109(12) 0.075(10) 0.002(8) -0.001(9) -0.005(10)
N106 0.068(10) 0.089(12) 0.088(15) -0.003(9) -0.008(9) -0.001(8)
N107 0.064(8) 0.083(10) 0.080(12) 0.000(8) -0.009(8) -0.001(7)
N108 0.060(9) 0.078(8) 0.067(11) -0.005(7) -0.003(7) -0.004(6)
N109 0.054(8) 0.087(10) 0.061(11) -0.005(8) 0.003(7) -0.002(6)
N110 0.064(12) 0.100(12) 0.084(15) 0.003(10) -0.013(10) -0.008(8)
C1 0.22(3) 0.110(16) 0.13(2) 0.004(15) -0.02(2) -0.055(17)
C2 0.106(19) 0.091(12) 0.095(13) -0.005(10) -0.004(12) -0.013(11)
C3 0.16(3) 0.100(15) 0.103(15) -0.010(12) 0.012(15) -0.012(13)
C4 0.14(3) 0.097(17) 0.104(15) -0.005(13) 0.013(15) 0.001(16)
C5 0.18(3) 0.099(17) 0.099(14) -0.008(12) 0.038(16) 0.000(16)
C6 0.082(18) 0.093(15) 0.079(12) 0.003(10) -0.001(11) 0.007(12)
C7 0.076(16) 0.090(12) 0.075(11) -0.002(9) -0.006(10) -0.003(10)
C8 0.061(16) 0.082(12) 0.075(9) -0.001(8) -0.005(9) -0.012(10)
C9 0.083(19) 0.086(12) 0.076(9) 0.003(8) 0.000(9) -0.005(11)
C10 0.084(18) 0.077(10) 0.068(9) 0.010(7) -0.001(9) -0.002(9)
C11 0.067(16) 0.077(10) 0.066(9) 0.014(7) -0.004(9) -0.004(9)
C12 0.13(2) 0.085(12) 0.076(12) 0.022(9) 0.009(12) 0.017(12)
C13 0.16(3) 0.095(13) 0.084(13) 0.023(10) 0.018(13) 0.030(14)
C14 0.13(2) 0.087(11) 0.081(12) 0.014(9) 0.011(12) 0.019(11)
C15 0.073(18) 0.080(10) 0.071(9) 0.009(7) 0.002(9) 0.004(10)
C16 0.052(16) 0.084(10) 0.071(8) 0.005(7) -0.004(8) 0.000(9)
C17 0.071(16) 0.091(12) 0.074(10) 0.000(8) 0.002(10) 0.003(10)
C18 0.043(13) 0.089(13) 0.070(9) -0.005(7) -0.015(8) -0.013(10)
C19 0.056(15) 0.113(14) 0.071(10) -0.001(8) -0.013(9) -0.018(11)
C20 0.12(2) 0.121(15) 0.092(14) -0.007(10) 0.007(14) -0.007(13)
C21 0.15(3) 0.143(19) 0.098(16) -0.007(11) 0.018(16) -0.007(16)
C22 0.15(3) 0.146(19) 0.090(15) -0.004(12) 0.007(14) -0.013(17)
C23 0.11(2) 0.137(18) 0.080(13) 0.004(11) -0.003(12) -0.020(14)
C24 0.086(19) 0.117(14) 0.076(12) 0.006(9) -0.013(11) -0.020(11)
C25 0.15(3) 0.125(17) 0.10(2) 0.023(12) -0.012(19) -0.015(14)
C26 0.072(12) 0.073(14) 0.069(16) -0.001(11) 0.003(11) 0.000(10)
C27 0.080(13) 0.077(12) 0.096(18) 0.010(10) -0.009(11) -0.005(10)
C28 0.067(10) 0.068(10) 0.063(13) 0.010(9) 0.004(9) 0.003(8)
C29 0.063(9) 0.072(10) 0.046(12) 0.005(8) 0.013(8) 0.010(7)
C30 0.091(13) 0.083(12) 0.076(16) 0.026(11) 0.004(11) 0.005(10)
C31 0.101(14) 0.107(15) 0.100(18) 0.041(14) -0.010(12) -0.001(11)
C32 0.087(13) 0.089(13) 0.065(15) 0.019(11) 0.004(11) 0.013(9)
C33 0.064(10) 0.081(11) 0.053(14) 0.009(9) 0.011(9) 0.013(8)
C34 0.066(10) 0.089(11) 0.061(15) 0.017(9) 0.002(9) 0.005(8)
C35 0.070(10) 0.093(14) 0.071(16) 0.018(11) -0.001(10) 0.004(9)
C36 0.067(11) 0.098(15) 0.083(19) 0.025(12) -0.004(10) 0.000(10)
C101 0.53(7) 0.118(17) 0.12(3) 0.000(17) 0.04(3) 0.08(2)
C102 0.11(2) 0.104(12) 0.078(12) -0.015(9) -0.003(11) 0.002(11)
C103 0.14(2) 0.118(16) 0.087(13) -0.024(11) 0.010(14) 0.001(13)
C104 0.12(2) 0.126(18) 0.090(14) -0.020(12) 0.005(14) -0.005(16)
C105 0.12(2) 0.125(18) 0.078(12) -0.023(12) -0.006(12) -0.006(16)
C106 0.12(2) 0.110(15) 0.071(11) -0.009(10) 0.000(11) -0.004(13)
C107 0.060(15) 0.102(12) 0.066(10) -0.014(9) -0.014(9) -0.005(10)
C108 0.036(14) 0.089(11) 0.067(9) -0.009(8) -0.013(8) -0.013(10)
C109 0.037(13) 0.087(11) 0.056(9) -0.003(7) -0.021(8) -0.009(9)
C110 0.048(14) 0.077(9) 0.057(9) 0.001(7) -0.016(8) -0.003(8)
C111 0.036(14) 0.076(9) 0.058(9) 0.002(7) -0.018(8) 0.001(8)
C112 0.069(17) 0.079(11) 0.076(12) 0.005(8) -0.012(11) -0.004(10)
C113 0.061(16) 0.076(12) 0.080(13) 0.002(9) -0.012(11) -0.007(10)
C114 0.064(17) 0.076(11) 0.082(13) 0.002(9) -0.008(11) 0.004(10)
C115 0.064(16) 0.075(10) 0.070(9) -0.003(7) -0.003(9) 0.002(9)
C116 0.066(16) 0.087(10) 0.071(9) -0.002(7) 0.000(9) 0.000(9)
C117 0.094(19) 0.104(12) 0.078(10) -0.010(8) 0.009(10) -0.011(11)
C118 0.062(18) 0.109(13) 0.075(9) -0.003(8) 0.000(9) -0.001(11)
C119 0.072(17) 0.145(15) 0.079(10) -0.010(9) 0.002(9) -0.008(12)
C120 0.16(3) 0.139(15) 0.084(14) -0.016(11) 0.024(15) -0.008(13)
C121 0.20(4) 0.167(19) 0.094(16) -0.020(12) 0.029(18) -0.001(16)
C122 0.15(3) 0.170(19) 0.100(16) -0.012(13) 0.023(15) 0.000(18)
C123 0.077(18) 0.168(19) 0.085(13) -0.006(11) 0.006(11) 0.002(16)
C124 0.09(2) 0.151(15) 0.086(12) -0.003(10) 0.008(12) -0.010(12)
C125 0.15(3) 0.166(19) 0.11(2) 0.009(14) -0.003(19) -0.032(16)
C126 0.067(11) 0.084(15) 0.090(17) -0.005(12) -0.019(11) -0.004(9)
C127 0.072(12) 0.084(13) 0.090(17) 0.001(11) -0.019(11) -0.005(9)
C128 0.068(10) 0.083(10) 0.063(15) -0.007(9) -0.006(9) 0.001(7)
C129 0.060(9) 0.079(10) 0.042(13) -0.011(8) 0.010(8) 0.003(7)
C130 0.094(14) 0.083(11) 0.097(19) 0.002(10) -0.013(13) -0.004(9)
C131 0.096(14) 0.089(12) 0.12(2) 0.005(11) -0.019(13) -0.005(10)
C132 0.085(14) 0.087(11) 0.10(2) 0.003(10) -0.014(13) -0.012(9)
C133 0.055(10) 0.083(10) 0.069(15) -0.007(9) 0.004(9) -0.005(7)
C134 0.054(10) 0.087(10) 0.055(14) -0.011(9) 0.008(9) -0.004(7)
C135 0.069(12) 0.100(14) 0.101(19) -0.001(11) -0.016(12) -0.011(10)
C136 0.062(12) 0.104(15) 0.084(17) -0.003(12) -0.010(12) -0.007(10)

loop_
_atom_type_symbol
_atom_type_description
_atom_type_scat_dispersion_real
_atom_type_scat_dispersion_imag
_atom_type_scat_source
C C -0.0020 0.0020 'WCROMER Program in WinGX L.Kissel & R.H.Pratt Acta Cryst A46 170 1990'
H H 0.0000 0.0000 'WCROMER Program in WinGX L.Kissel & R.H.Pratt Acta Cryst A46 170 1990'
N N -0.0031 0.0040 'WCROMER Program in WinGX L.Kissel & R.H.Pratt Acta Cryst A46 170 1990'
O O -0.0041 0.0074 'WCROMER Program in WinGX L.Kissel & R.H.Pratt Acta Cryst A46 170 1990'
Cl Cl 0.1408 0.1896 'WCROMER Program in WinGX L.Kissel & R.H.Pratt Acta Cryst A46 170 1990'
Fe Fe 0.2064 0.9930 'WCROMER Program in WinGX L.Kissel & R.H.Pratt Acta Cryst A46 170 1990'

loop_
_geom_angle_atom_site_label_1
_geom_angle_atom_site_label_2
_geom_angle_atom_site_label_3
_geom_angle
O3_1 Cl1_1 O2_1 113.7(10)
O3_1 Cl1_1 O1_1 111.6(9)
O2_1 Cl1_1 O1_1 110.4(9)
O3_1 Cl1_1 O4_1 108.0(10)
O2_1 Cl1_1 O4_1 106.5(10)
O1_1 Cl1_1 O4_1 106.2(9)
O4_2 Cl1_2 O2_2 109.2(10)
O4_2 Cl1_2 O1_2 110.0(10)
O2_2 Cl1_2 O1_2 110.3(9)
O4_2 Cl1_2 O3_2 109.5(10)
O2_2 Cl1_2 O3_2 109.2(9)
O1_2 Cl1_2 O3_2 108.7(9)
O2_3 Cl1_3 O1_3 112.0(10)
O2_3 Cl1_3 O4_3 109.7(10)
O1_3 Cl1_3 O4_3 109.2(10)
O2_3 Cl1_3 O3_3 110.5(10)
O1_3 Cl1_3 O3_3 108.5(10)
O4_3 Cl1_3 O3_3 106.7(10)
O3_4 Cl1_4 O1_4 111.9(10)
O3_4 Cl1_4 O4_4 108.8(10)
O1_4 Cl1_4 O4_4 111.7(9)
O3_4 Cl1_4 O2_4 107.9(10)
O1_4 Cl1_4 O2_4 109.3(9)
O4_4 Cl1_4 O2_4 107.1(10)
N3 Fe01 N8 173.6(9)
N3 Fe01 N2 79.7(9)
N8 Fe01 N2 106.0(9)
N3 Fe01 N7 103.4(8)
N8 Fe01 N7 80.0(9)
N2 Fe01 N7 88.9(8)
N3 Fe01 N9 98.2(8)
N8 Fe01 N9 78.5(9)
N2 Fe01 N9 94.2(8)
N7 Fe01 N9 158.3(9)
N3 Fe01 N4 79.1(9)
N8 Fe01 N4 95.3(9)
N2 Fe01 N4 158.7(9)
N7 Fe01 N4 94.5(8)
N9 Fe01 N4 90.4(8)
N103 Fe02 N107 104.6(8)
N103 Fe02 N108 173.9(8)
N107 Fe02 N108 74.1(8)
N103 Fe02 N109 106.5(8)
N107 Fe02 N109 148.6(9)
N108 Fe02 N109 74.6(8)
N103 Fe02 N102 73.0(8)
N107 Fe02 N102 97.3(7)
N108 Fe02 N102 101.2(8)
N109 Fe02 N102 87.4(7)
N103 Fe02 N104 73.9(9)
N107 Fe02 N104 93.5(8)
N108 Fe02 N104 112.0(8)
N109 Fe02 N104 99.5(7)
N102 Fe02 N104 146.8(8)
C2 O1 C1 119(3)
C24 O2 C25 119(3)
C102 O101 C101 116(3)
C124 O102 C125 116(3)
N2 N1 C8 110(2)
N2 N1 H1B 124.9
C8 N1 H1B 124.9
N1 N2 C10 108(2)
N1 N2 Fe01 136.3(18)
C10 N2 Fe01 115(2)
C11 N3 C15 124(3)
C11 N3 Fe01 118(2)
C15 N3 Fe01 118(2)
C16 N4 N5 107(2)
C16 N4 Fe01 115.9(19)
N5 N4 Fe01 137.5(18)
N4 N5 C18 110(2)
N4 N5 H5A 125.2
C18 N5 H5A 125.2
C26 N6 N7 108(2)
C26 N6 H6A 126.0
N7 N6 H6A 126.0
C28 N7 N6 105(2)
C28 N7 Fe01 117.4(17)
N6 N7 Fe01 136.1(16)
C33 N8 C29 125(2)
C33 N8 Fe01 119.5(19)
C29 N8 Fe01 115.1(18)
N10 N9 C34 109(2)
N10 N9 Fe01 136.3(17)
C34 N9 Fe01 114.8(19)
N9 N10 C36 108(2)
N9 N10 H10C 126.2
C36 N10 H10C 126.2
C108 N101 N102 114(2)
C108 N101 H10D 123.1
N102 N101 H10D 123.1
C110 N102 N101 105(2)
C110 N102 Fe02 116.2(18)
N101 N102 Fe02 139.2(17)
C115 N103 C111 117(2)
C115 N103 Fe02 121(2)
C111 N103 Fe02 122.0(19)
C116 N104 N105 107(2)
C116 N104 Fe02 112.5(19)
N105 N104 Fe02 140.3(19)
C118 N105 N104 109(2)
C118 N105 H10E 125.5
N104 N105 H10E 125.5
C126 N106 N107 116(2)
C126 N106 H10F 121.8
N107 N106 H10F 121.8
N106 N107 C128 98(2)
N106 N107 Fe02 142.9(18)
C128 N107 Fe02 116.8(17)
C133 N108 C129 119(2)
C133 N108 Fe02 119.6(19)
C129 N108 Fe02 121.3(17)
N110 N109 C134 106(2)
N110 N109 Fe02 136.2(18)
C134 N109 Fe02 115.9(17)
N109 N110 C136 110(2)
N109 N110 H11A 125.2
C136 N110 H11A 125.2
O1 C1 H1A 109.5
O1 C1 H1C 109.5
H1A C1 H1C 109.5
O1 C1 H1D 109.5
H1A C1 H1D 109.5
H1C C1 H1D 109.5
O1 C2 C7 114(3)
O1 C2 C3 124(3)
C7 C2 C3 122(3)
C4 C3 C2 115(3)
C4 C3 H3A 122.6
C2 C3 H3A 122.6
C3 C4 C5 128(4)
C3 C4 H4A 116.1
C5 C4 H4A 116.1
C4 C5 C6 117(3)
C4 C5 H5B 121.4
C6 C5 H5B 121.4
C5 C6 C7 122(3)
C5 C6 H6B 119.0
C7 C6 H6B 119.0
C2 C7 C6 116(3)
C2 C7 C8 124(3)
C6 C7 C8 119(3)
C9 C8 N1 105(3)
C9 C8 C7 131(3)
N1 C8 C7 124(3)
C8 C9 C10 110(3)
C8 C9 H9A 125.1
C10 C9 H9A 125.1
N2 C10 C9 107(3)
N2 C10 C11 115(3)
C9 C10 C11 138(3)
N3 C11 C12 119(3)
N3 C11 C10 113(3)
C12 C11 C10 128(3)
C13 C12 C11 118(3)
C13 C12 H12A 120.9
C11 C12 H12A 120.9
C14 C13 C12 121(3)
C14 C13 H13A 119.7
C12 C13 H13A 119.7
C13 C14 C15 121(3)
C13 C14 H14A 119.6
C15 C14 H14A 119.6
N3 C15 C14 117(3)
N3 C15 C16 112(3)
C14 C15 C16 131(3)
N4 C16 C17 111(3)
N4 C16 C15 115(3)
C17 C16 C15 133(3)
C18 C17 C16 104(3)
C18 C17 H17A 127.8
C16 C17 H17A 127.8
C17 C18 N5 108(3)
C17 C18 C19 135(3)
N5 C18 C19 117(3)
C20 C19 C24 126(3)
C20 C19 C18 113(3)
C24 C19 C18 122(3)
C19 C20 C21 119(3)
C19 C20 H20A 120.3
C21 C20 H20A 120.3
C22 C21 C20 115(3)
C22 C21 H21A 122.6
C20 C21 H21A 122.6
C23 C22 C21 125(4)
C23 C22 H22A 117.4
C21 C22 H22A 117.4
C22 C23 C24 123(3)
C22 C23 H23A 118.7
C24 C23 H23A 118.7
O2 C24 C19 122(4)
O2 C24 C23 125(3)
C19 C24 C23 112(3)
O2 C25 H25A 109.5
O2 C25 H25B 109.5
H25A C25 H25B 109.5
O2 C25 H25C 109.5
H25A C25 H25C 109.5
H25B C25 H25C 109.5
N6 C26 C27 112(3)
N6 C26 H26A 123.9
C27 C26 H26A 123.9
C26 C27 C28 101(3)
C26 C27 H27A 129.4
C28 C27 H27A 129.4
N7 C28 C27 113(2)
N7 C28 C29 112(2)
C27 C28 C29 135(3)
N8 C29 C30 119(2)
N8 C29 C28 114(2)
C30 C29 C28 127(3)
C31 C30 C29 118(3)
C31 C30 H30A 121.1
C29 C30 H30A 121.1
C32 C31 C30 121(3)
C32 C31 H31A 119.6
C30 C31 H31A 119.6
C31 C32 C33 120(3)
C31 C32 H32A 120.0
C33 C32 H32A 120.0
N8 C33 C32 117(3)
N8 C33 C34 110(3)
C32 C33 C34 133(3)
N9 C34 C35 109(3)
N9 C34 C33 117(3)
C35 C34 C33 134(3)
C36 C35 C34 103(2)
C36 C35 H35A 128.3
C34 C35 H35A 128.3
N10 C36 C35 111(3)
N10 C36 H36A 124.3
C35 C36 H36A 124.3
O101 C101 H10A 109.5
O101 C101 H10B 109.5
H10A C101 H10B 109.5
O101 C101 H10L 109.5
H10A C101 H10L 109.5
H10B C101 H10L 109.5
O101 C102 C107 114(3)
O101 C102 C103 126(3)
C107 C102 C103 120(3)
C104 C103 C102 122(3)
C104 C103 H10G 118.8
C102 C103 H10G 118.8
C103 C104 C105 119(3)
C103 C104 H10H 120.3
C105 C104 H10H 120.3
C104 C105 C106 121(3)
C104 C105 H10I 119.6
C106 C105 H10I 119.6
C107 C106 C105 119(3)
C107 C106 H10J 120.5
C105 C106 H10J 120.5
C102 C107 C106 119(3)
C102 C107 C108 122(3)
C106 C107 C108 119(3)
N101 C108 C109 107(2)
N101 C108 C107 125(3)
C109 C108 C107 128(3)
C108 C109 C110 105(2)
C108 C109 H10K 127.5
C110 C109 H10K 127.5
N102 C110 C109 110(2)
N102 C110 C111 118(3)
C109 C110 C111 132(3)
C112 C111 N103 124(3)
C112 C111 C110 126(3)
N103 C111 C110 110(3)
C111 C112 C113 118(3)
C111 C112 H11B 120.9
C113 C112 H11B 120.9
C114 C113 C112 121(3)
C114 C113 H11C 119.5
C112 C113 H11C 119.5
C113 C114 C115 117(3)
C113 C114 H11D 121.5
C115 C114 H11D 121.5
N103 C115 C114 123(3)
N103 C115 C116 111(3)
C114 C115 C116 126(3)
N104 C116 C117 110(3)
N104 C116 C115 121(3)
C117 C116 C115 129(3)
C118 C117 C116 104(3)
C118 C117 H11E 128.0
C116 C117 H11E 128.0
N105 C118 C117 110(3)
N105 C118 C119 126(3)
C117 C118 C119 124(3)
C124 C119 C120 123(3)
C124 C119 C118 122(3)
C120 C119 C118 115(3)
C119 C120 C121 117(3)
C119 C120 H12B 121.5
C121 C120 H12B 121.5
C122 C121 C120 118(4)
C122 C121 H12C 121.2
C120 C121 H12C 121.2
C121 C122 C123 126(4)
C121 C122 H12D 116.8
C123 C122 H12D 116.8
C122 C123 C124 115(4)
C122 C123 H12E 122.6
C124 C123 H12E 122.6
C119 C124 O102 116(3)
C119 C124 C123 121(4)
O102 C124 C123 122(4)
O102 C125 H12H 109.5
O102 C125 H12I 109.5
H12H C125 H12I 109.5
O102 C125 H12J 109.5
H12H C125 H12J 109.5
H12I C125 H12J 109.5
N106 C126 C127 108(3)
N106 C126 H12F 126.2
C127 C126 H12F 126.2
C126 C127 C128 102(3)
C126 C127 H12G 128.8
C128 C127 H12G 128.8
N107 C128 C127 115(2)
N107 C128 C129 117(2)
C127 C128 C129 128(3)
N108 C129 C130 122(2)
N108 C129 C128 110(3)
C130 C129 C128 128(3)
C129 C130 C131 116(3)
C129 C130 H13B 121.8
C131 C130 H13B 121.8
C132 C131 C130 121(3)
C132 C131 H13C 119.7
C130 C131 H13C 119.7
C131 C132 C133 121(3)
C131 C132 H13D 119.4
C133 C132 H13D 119.4
N108 C133 C132 120(3)
N108 C133 C134 114(3)
C132 C133 C134 126(3)
C135 C134 N109 110(3)
C135 C134 C133 134(3)
N109 C134 C133 116(2)
C136 C135 C134 105(3)
C136 C135 H13E 127.6
C134 C135 H13E 127.6
N110 C136 C135 110(3)
N110 C136 H13F 125.2
C135 C136 H13F 125.2

loop_
_geom_bond_atom_site_label_1
_geom_bond_atom_site_label_2
_geom_bond_distance
Cl1_1 O3_1 1.383(9)
Cl1_1 O2_1 1.394(9)
Cl1_1 O1_1 1.403(9)
Cl1_1 O4_1 1.422(9)
Cl1_2 O4_2 1.400(9)
Cl1_2 O2_2 1.401(9)
Cl1_2 O1_2 1.404(9)
Cl1_2 O3_2 1.408(9)
Cl1_3 O2_3 1.383(9)
Cl1_3 O1_3 1.399(9)
Cl1_3 O4_3 1.402(9)
Cl1_3 O3_3 1.405(9)
Cl1_4 O3_4 1.394(9)
Cl1_4 O1_4 1.396(9)
Cl1_4 O4_4 1.405(9)
Cl1_4 O2_4 1.408(9)
Fe01 N3 1.943(19)
Fe01 N8 1.947(19)
Fe01 N2 1.95(2)
Fe01 N7 1.954(19)
Fe01 N9 1.96(2)
Fe01 N4 1.97(2)
Fe02 N103 2.12(2)
Fe02 N107 2.13(2)
Fe02 N108 2.13(2)
Fe02 N109 2.153(19)
Fe02 N102 2.19(2)
Fe02 N104 2.23(2)
O1 C2 1.40(3)
O1 C1 1.44(3)
O2 C24 1.31(3)
O2 C25 1.39(3)
O101 C102 1.37(3)
O101 C101 1.47(3)
O102 C124 1.36(3)
O102 C125 1.45(3)
N1 N2 1.33(2)
N1 C8 1.40(3)
N1 H1B 0.8700
N2 C10 1.35(3)
N3 C11 1.32(3)
N3 C15 1.32(3)
N4 C16 1.31(2)
N4 N5 1.34(2)
N5 C18 1.37(3)
N5 H5A 0.8700
N6 C26 1.34(2)
N6 N7 1.39(2)
N6 H6A 0.8700
N7 C28 1.33(2)
N8 C33 1.33(3)
N8 C29 1.36(3)
N9 N10 1.32(2)
N9 C34 1.33(3)
N10 C36 1.33(2)
N10 H10C 0.8700
N101 C108 1.33(3)
N101 N102 1.36(2)
N101 H10D 0.8700
N102 C110 1.34(2)
N103 C115 1.35(3)
N103 C111 1.37(3)
N104 C116 1.33(3)
N104 N105 1.35(2)
N105 C118 1.35(3)
N105 H10E 0.8700
N106 C126 1.32(2)
N106 N107 1.33(2)
N106 H10F 0.8700
N107 C128 1.36(3)
N108 C133 1.32(3)
N108 C129 1.35(3)
N109 N110 1.33(2)
N109 C134 1.37(2)
N110 C136 1.33(3)
N110 H11A 0.8700
C1 H1A 0.9700
C1 H1C 0.9700
C1 H1D 0.9700
C2 C7 1.40(3)
C2 C3 1.44(4)
C3 C4 1.33(3)
C3 H3A 0.9400
C4 C5 1.34(3)
C4 H4A 0.9400
C5 C6 1.38(3)
C5 H5B 0.9400
C6 C7 1.41(3)
C6 H6B 0.9400
C7 C8 1.42(3)
C8 C9 1.34(3)
C9 C10 1.39(3)
C9 H9A 0.9400
C10 C11 1.41(3)
C11 C12 1.39(3)
C12 C13 1.36(3)
C12 H12A 0.9400
C13 C14 1.33(3)
C13 H13A 0.9400
C14 C15 1.38(3)
C14 H14A 0.9400
C15 C16 1.45(3)
C16 C17 1.40(3)
C17 C18 1.34(3)
C17 H17A 0.9400
C18 C19 1.52(3)
C19 C20 1.41(3)
C19 C24 1.41(4)
C20 C21 1.41(4)
C20 H20A 0.9400
C21 C22 1.40(3)
C21 H21A 0.9400
C22 C23 1.35(3)
C22 H22A 0.9400
C23 C24 1.43(4)
C23 H23A 0.9400
C25 H25A 0.9700
C25 H25B 0.9700
C25 H25C 0.9700
C26 C27 1.36(3)
C26 H26A 0.9400
C27 C28 1.41(3)
C27 H27A 0.9400
C28 C29 1.44(3)
C29 C30 1.39(3)
C30 C31 1.39(3)
C30 H30A 0.9400
C31 C32 1.38(3)
C31 H31A 0.9400
C32 C33 1.38(3)
C32 H32A 0.9400
C33 C34 1.42(3)
C34 C35 1.40(3)
C35 C36 1.35(3)
C35 H35A 0.9400
C36 H36A 0.9400
C101 H10A 0.9700
C101 H10B 0.9700
C101 H10L 0.9700
C102 C107 1.38(3)
C102 C103 1.40(3)
C103 C104 1.33(3)
C103 H10G 0.9400
C104 C105 1.38(3)
C104 H10H 0.9400
C105 C106 1.41(3)
C105 H10I 0.9400
C106 C107 1.40(3)
C106 H10J 0.9400
C107 C108 1.45(3)
C108 C109 1.38(3)
C109 C110 1.44(3)
C109 H10K 0.9400
C110 C111 1.45(3)
C111 C112 1.34(3)
C112 C113 1.40(3)
C112 H11B 0.9400
C113 C114 1.36(3)
C113 H11C 0.9400
C114 C115 1.40(3)
C114 H11D 0.9400
C115 C116 1.44(3)
C116 C117 1.42(3)
C117 C118 1.35(3)
C117 H11E 0.9400
C118 C119 1.56(4)
C119 C124 1.35(4)
C119 C120 1.42(3)
C120 C121 1.43(4)
C120 H12B 0.9400
C121 C122 1.37(4)
C121 H12C 0.9400
C122 C123 1.38(4)
C122 H12D 0.9400
C123 C124 1.42(4)
C123 H12E 0.9400
C125 H12H 0.9700
C125 H12I 0.9700
C125 H12J 0.9700
C126 C127 1.33(3)
C126 H12F 0.9400
C127 C128 1.40(3)
C127 H12G 0.9400
C128 C129 1.49(3)
C129 C130 1.38(3)
C130 C131 1.40(3)
C130 H13B 0.9400
C131 C132 1.30(3)
C131 H13C 0.9400
C132 C133 1.39(3)
C132 H13D 0.9400
C133 C134 1.47(3)
C134 C135 1.36(3)
C135 C136 1.35(3)
C135 H13E 0.9400
C136 H13F 0.9400
